data_4074984
loop_
_publ_author_name
'Hevia, Eva'
'Henderson, Kenneth W.'
'Kennedy, Alan R.'
'Mulvey, Robert E.'

_publ_section_title
;
 Synthesis and Characterization of New Mixed-Metal Sodium&#x2212;Magnesium
 Enolates Derived from 2,4,6-Trimethylacetophenone&#x2020;
;
_journal_issue 7
_journal_name_full Organometallics
_journal_page_first 1778
_journal_paper_doi 10.1021/om051076c
_journal_volume 25
_journal_year 2006
_chemical_formula_sum 'C34 H58 N4 Na2 O2'
_chemical_formula_weight 600.82
_chemical_name_systematic
;
 ?
;
_space_group_IT_number 34
_symmetry_cell_setting orthorhombic
_symmetry_space_group_name_Hall 'P 2 -2n'
_symmetry_space_group_name_H-M 'P n n 2'
_atom_sites_solution_hydrogens geom
_atom_sites_solution_primary direct
_atom_sites_solution_secondary difmap
_audit_creation_method SHELXL-97
_cell_angle_alpha 90.00
_cell_angle_beta 90.00
_cell_angle_gamma 90.00
_cell_formula_units_Z 2
_cell_length_a 12.4277(9)
_cell_length_b 17.2432(12)
_cell_length_c 8.6138(3)
_cell_measurement_reflns_used 2144
_cell_measurement_temperature 123(2)
_cell_measurement_theta_max 26.37
_cell_measurement_theta_min 2.91
_cell_volume 1845.9(2)
_computing_data_collection 'Denzo & Collect'
_computing_structure_refinement 'SHELXL-97 (Sheldrick, 1997)'
_computing_structure_solution Shelxs
_diffrn_ambient_temperature 123(2)
_diffrn_measured_fraction_theta_full 0.995
_diffrn_measured_fraction_theta_max 0.995
_diffrn_measurement_device_type 'Nonius Kappa CCD'
_diffrn_measurement_method 'Phi and omega scans'
_diffrn_radiation_monochromator graphite
_diffrn_radiation_source 'fine-focus sealed tube'
_diffrn_radiation_type MoK\a
_diffrn_radiation_wavelength 0.71073
_diffrn_reflns_av_R_equivalents 0.058
_diffrn_reflns_av_sigmaI/netI 0.0351
_diffrn_reflns_limit_h_max 15
_diffrn_reflns_limit_h_min -15
_diffrn_reflns_limit_k_max 21
_diffrn_reflns_limit_k_min -21
_diffrn_reflns_limit_l_max 10
_diffrn_reflns_limit_l_min -10
_diffrn_reflns_number 18013
_diffrn_reflns_theta_full 26.35
_diffrn_reflns_theta_max 26.35
_diffrn_reflns_theta_min 3.11
_exptl_absorpt_coefficient_mu 0.087
_exptl_absorpt_correction_type none
_exptl_crystal_colour colourless
_exptl_crystal_density_diffrn 1.081
_exptl_crystal_density_method 'not measured'
_exptl_crystal_description fragment
_exptl_crystal_F_000 656
_exptl_crystal_size_max 0.6
_exptl_crystal_size_mid 0.3
_exptl_crystal_size_min 0.3
_refine_diff_density_max 0.453
_refine_diff_density_min -0.306
_refine_diff_density_rms 0.046
_refine_ls_extinction_method none
_refine_ls_goodness_of_fit_ref 1.051
_refine_ls_hydrogen_treatment mixed
_refine_ls_matrix_type full
_refine_ls_number_parameters 224
_refine_ls_number_reflns 2010
_refine_ls_number_restraints 1
_refine_ls_restrained_S_all 1.051
_refine_ls_R_factor_all 0.0787
_refine_ls_R_factor_gt 0.0568
_refine_ls_shift/su_max 0.000
_refine_ls_shift/su_mean 0.000
_refine_ls_structure_factor_coef Fsqd
_refine_ls_weighting_details 'calc w=1/[\s^2^(Fo^2^)+(0.0908P)^2^+0.5184P] where P=(Fo^2^+2Fc^2^)/3'
_refine_ls_weighting_scheme calc
_refine_ls_wR_factor_gt 0.1398
_refine_ls_wR_factor_ref 0.1547
_reflns_number_gt 1569
_reflns_number_total 2010
_reflns_threshold_expression I>2\S(I)
_cod_data_source_file om051076csi20051216_120730.cif
_cod_data_source_block grem171
_cod_original_sg_symbol_H-M Pnn2
_cod_database_code 4074984

loop_
_symmetry_equiv_pos_as_xyz
'x, y, z'
'-x, -y, z'
'-x+1/2, y+1/2, z+1/2'
'x+1/2, -y+1/2, z+1/2'

loop_
_atom_site_label
_atom_site_type_symbol
_atom_site_fract_x
_atom_site_fract_y
_atom_site_fract_z
_atom_site_U_iso_or_equiv
_atom_site_adp_type
_atom_site_occupancy
_atom_site_symmetry_multiplicity
_atom_site_calc_flag
_atom_site_refinement_flags
_atom_site_disorder_assembly
_atom_site_disorder_group
Na1 Na -0.06275(12) 0.07504(9) 0.7325(2) 0.0457(4) Uani 1 1 d . . .
01 O 0.1106(2) 0.04336(17) 0.7202(4) 0.0569(8) Uani 1 1 d . . .
N1 N -0.1981(3) 0.1506(2) 0.6041(4) 0.0375(7) Uani 1 1 d . A .
N2 N -0.1691(3) 0.1273(2) 0.9453(4) 0.0481(9) Uani 1 1 d . A .
C1 C -0.1600(4) 0.2249(3) 0.5470(7) 0.0603(13) Uani 1 1 d . . .
H1A H -0.2213 0.2557 0.5107 0.090 Uiso 1 1 calc R A .
H1B H -0.1098 0.2164 0.4608 0.090 Uiso 1 1 calc R . .
H1C H -0.1231 0.2526 0.6308 0.090 Uiso 1 1 calc R . .
C2 C -0.2411(4) 0.1056(2) 0.4755(6) 0.0492(11) Uani 1 1 d . . .
H2A H -0.3002 0.1342 0.4267 0.074 Uiso 1 1 calc R A .
H2B H -0.2679 0.0557 0.5142 0.074 Uiso 1 1 calc R . .
H2C H -0.1842 0.0964 0.3989 0.074 Uiso 1 1 calc R . .
C3 C -0.2903(6) 0.1490(5) 0.7159(8) 0.0348(19) Uani 0.584(13) 1 d P A 1
H3A H -0.3162 0.0950 0.7281 0.042 Uiso 0.584(13) 1 calc PR A 1
H3B H -0.3503 0.1805 0.6743 0.042 Uiso 0.584(13) 1 calc PR A 1
C4 C -0.2561(5) 0.1810(5) 0.8747(8) 0.042(2) Uani 0.584(13) 1 d P A 1
H4A H -0.3191 0.1836 0.9448 0.050 Uiso 0.584(13) 1 calc PR A 1
H4B H -0.2269 0.2341 0.8625 0.050 Uiso 0.584(13) 1 calc PR A 1
C5 C -0.1144(13) 0.1823(9) 1.0634(15) 0.052(3) Uani 0.584(13) 1 d P A 1
H5A H -0.0748 0.2227 1.0074 0.078 Uiso 0.584(13) 1 calc PR A 1
H5B H -0.0644 0.1526 1.1283 0.078 Uiso 0.584(13) 1 calc PR A 1
H5C H -0.1694 0.2063 1.1292 0.078 Uiso 0.584(13) 1 calc PR A 1
C6 C -0.2145(8) 0.0655(5) 1.0224(10) 0.045(2) Uani 0.584(13) 1 d P A 1
H6A H -0.1577 0.0344 1.0709 0.068 Uiso 0.584(13) 1 calc PR A 1
H6B H -0.2546 0.0333 0.9486 0.068 Uiso 0.584(13) 1 calc PR A 1
H6C H -0.2636 0.0848 1.1027 0.068 Uiso 0.584(13) 1 calc PR A 1
C3A C -0.2669(9) 0.1819(8) 0.7288(15) 0.036(3) Uiso 0.416(13) 1 d P A 2
H3A1 H -0.3403 0.1916 0.6886 0.043 Uiso 0.416(13) 1 calc PR A 2
H3A2 H -0.2371 0.2316 0.7670 0.043 Uiso 0.416(13) 1 calc PR A 2
C4A C -0.2712(9) 0.1215(7) 0.8637(14) 0.047(3) Uiso 0.416(13) 1 d P A 2
H4A1 H -0.3316 0.1333 0.9347 0.057 Uiso 0.416(13) 1 calc PR A 2
H4A2 H -0.2812 0.0685 0.8218 0.057 Uiso 0.416(13) 1 calc PR A 2
C5A C -0.1409(18) 0.1824(14) 1.038(3) 0.059(7) Uiso 0.416(13) 1 d P A 2
H5A1 H -0.1941 0.1872 1.1217 0.088 Uiso 0.416(13) 1 calc PR A 2
H5A2 H -0.1368 0.2313 0.9807 0.088 Uiso 0.416(13) 1 calc PR A 2
H5A3 H -0.0703 0.1705 1.0831 0.088 Uiso 0.416(13) 1 calc PR A 2
C6A C -0.1726(12) 0.0453(9) 1.0420(19) 0.053(4) Uiso 0.416(13) 1 d P A 2
H6A1 H -0.0990 0.0280 1.0636 0.079 Uiso 0.416(13) 1 calc PR A 2
H6A2 H -0.2099 0.0059 0.9800 0.079 Uiso 0.416(13) 1 calc PR A 2
H6A3 H -0.2111 0.0530 1.1400 0.079 Uiso 0.416(13) 1 calc PR A 2
C7 C 0.1310(3) 0.1786(3) 0.7520(6) 0.0509(12) Uani 1 1 d . A .
C8 C 0.1557(3) 0.1104(2) 0.6867(5) 0.0394(9) Uani 1 1 d . A .
C9 C 0.2432(3) 0.10682(19) 0.5668(5) 0.0304(8) Uani 1 1 d . . .
C10 C 0.2165(3) 0.1056(2) 0.4074(5) 0.0347(9) Uani 1 1 d . A .
C11 C 0.2985(3) 0.1016(2) 0.2963(4) 0.0338(8) Uani 1 1 d . . .
H11 H 0.2799 0.1006 0.1894 0.041 Uiso 1 1 calc R A .
C12 C 0.4062(3) 0.0991(2) 0.3384(5) 0.0355(9) Uani 1 1 d . A .
C13 C 0.4306(3) 0.0975(2) 0.4949(5) 0.0341(9) Uani 1 1 d . . .
H13 H 0.5039 0.0935 0.5251 0.041 Uiso 1 1 calc R A .
C14 C 0.3524(3) 0.1016(2) 0.6099(5) 0.0314(8) Uani 1 1 d . A .
C15 C 0.1016(3) 0.1084(3) 0.3566(6) 0.0474(10) Uani 1 1 d . . .
H15A H 0.0982 0.1077 0.2429 0.071 Uiso 1 1 calc R A .
H15B H 0.0681 0.1561 0.3955 0.071 Uiso 1 1 calc R . .
H15C H 0.0631 0.0633 0.3981 0.071 Uiso 1 1 calc R . .
C16 C 0.4943(3) 0.0999(2) 0.2168(5) 0.0436(9) Uani 1 1 d . . .
H16A H 0.5206 0.1531 0.2030 0.065 Uiso 1 1 calc R A .
H16B H 0.4656 0.0806 0.1182 0.065 Uiso 1 1 calc R . .
H16C H 0.5538 0.0666 0.2507 0.065 Uiso 1 1 calc R . .
C17 C 0.3866(3) 0.1005(3) 0.7774(5) 0.0414(10) Uani 1 1 d . . .
H17A H 0.4245 0.1487 0.8022 0.062 Uiso 1 1 calc R A .
H17B H 0.4346 0.0563 0.7954 0.062 Uiso 1 1 calc R . .
H17C H 0.3229 0.0957 0.8438 0.062 Uiso 1 1 calc R . .
H7A H 0.070(4) 0.176(3) 0.832(8) 0.074(16) Uiso 1 1 d . . .
H7B H 0.168(4) 0.226(3) 0.721(7) 0.067(15) Uiso 1 1 d . . .

loop_
_atom_site_aniso_label
_atom_site_aniso_U_11
_atom_site_aniso_U_22
_atom_site_aniso_U_33
_atom_site_aniso_U_23
_atom_site_aniso_U_13
_atom_site_aniso_U_12
Na1 0.0386(8) 0.0510(8) 0.0475(10) 0.0021(8) -0.0040(8) 0.0048(7)
01 0.0531(16) 0.0529(17) 0.065(2) -0.0007(18) 0.0210(17) -0.0224(14)
N1 0.0381(17) 0.0474(19) 0.0270(16) 0.0007(15) -0.0001(14) 0.0044(15)
N2 0.0401(18) 0.077(2) 0.0272(17) 0.0071(18) -0.0041(15) -0.0065(18)
C1 0.060(3) 0.045(2) 0.077(3) -0.001(2) -0.019(3) -0.007(2)
C2 0.053(3) 0.041(2) 0.053(3) 0.002(2) -0.016(2) 0.005(2)
C3 0.030(3) 0.041(4) 0.034(4) 0.000(4) -0.002(3) -0.001(3)
C4 0.036(4) 0.061(6) 0.028(4) 0.005(3) 0.002(3) 0.015(3)
C5 0.050(7) 0.072(7) 0.034(6) -0.004(5) -0.005(5) -0.001(5)
C6 0.047(5) 0.047(5) 0.042(5) 0.002(3) 0.010(4) 0.003(4)
C7 0.037(2) 0.054(3) 0.062(3) -0.015(2) 0.018(2) -0.0082(18)
C8 0.0285(18) 0.049(2) 0.040(2) -0.0038(19) -0.0004(16) -0.0079(17)
C9 0.0303(17) 0.0224(16) 0.038(2) -0.0009(16) 0.0032(16) -0.0014(13)
C10 0.0312(18) 0.0307(19) 0.042(2) 0.0026(17) -0.0043(17) -0.0015(15)
C11 0.040(2) 0.034(2) 0.0280(19) 0.0014(16) -0.0030(16) -0.0022(17)
C12 0.037(2) 0.0292(19) 0.040(2) 0.0011(16) 0.0023(17) 0.0051(16)
C13 0.0258(18) 0.0331(19) 0.044(2) 0.0011(17) -0.0064(17) 0.0013(15)
C14 0.0299(18) 0.0276(19) 0.037(2) -0.0008(16) -0.0034(16) -0.0034(14)
C15 0.034(2) 0.064(3) 0.044(2) -0.001(2) -0.0047(18) -0.0003(19)
C16 0.038(2) 0.050(2) 0.043(2) -0.001(2) 0.007(2) 0.0016(17)
C17 0.036(2) 0.053(3) 0.035(2) -0.0011(19) -0.0054(17) -0.0035(18)

loop_
_atom_type_symbol
_atom_type_description
_atom_type_scat_dispersion_real
_atom_type_scat_dispersion_imag
_atom_type_scat_source
Na Na 0.0362 0.0249 'International Tables Vol C Tables 4.2.6.8 and 6.1.1.4'
O O 0.0106 0.0060 'International Tables Vol C Tables 4.2.6.8 and 6.1.1.4'
N N 0.0061 0.0033 'International Tables Vol C Tables 4.2.6.8 and 6.1.1.4'
C C 0.0033 0.0016 'International Tables Vol C Tables 4.2.6.8 and 6.1.1.4'
H H 0.0000 0.0000 'International Tables Vol C Tables 4.2.6.8 and 6.1.1.4'

loop_
_geom_angle_atom_site_label_1
_geom_angle_atom_site_label_2
_geom_angle_atom_site_label_3
_geom_angle
_geom_angle_site_symmetry_1
_geom_angle_site_symmetry_3
01 Na1 01 91.87(12) 2 .
01 Na1 N1 107.58(13) 2 .
01 Na1 N1 142.24(14) . .
01 Na1 N2 103.93(15) 2 .
01 Na1 N2 130.75(14) . .
N1 Na1 N2 76.43(12) . .
01 Na1 C8 118.10(13) 2 .
01 Na1 C8 27.30(11) . .
N1 Na1 C8 119.66(14) . .
N2 Na1 C8 123.39(14) . .
01 Na1 C4A 92.0(3) 2 .
01 Na1 C4A 159.9(3) . .
N1 Na1 C4A 53.9(2) . .
N2 Na1 C4A 29.5(2) . .
C8 Na1 C4A 147.8(3) . .
01 Na1 C7 142.84(13) 2 .
01 Na1 C7 51.10(11) . .
N1 Na1 C7 105.39(14) . .
N2 Na1 C7 99.99(14) . .
C8 Na1 C7 26.35(12) . .
C4A Na1 C7 121.6(3) . .
01 Na1 Na1 47.38(9) 2 2
01 Na1 Na1 44.76(8) . 2
N1 Na1 Na1 145.83(10) . 2
N2 Na1 Na1 126.69(10) . 2
C8 Na1 Na1 71.78(10) . 2
C4A Na1 Na1 133.5(3) . 2
C7 Na1 Na1 95.46(11) . 2
01 Na1 C3 97.9(2) 2 .
01 Na1 C3 168.62(19) . .
N1 Na1 C3 27.98(16) . .
N2 Na1 C3 52.26(16) . .
C8 Na1 C3 141.6(2) . .
C4A Na1 C3 26.2(3) . .
C7 Na1 C3 119.3(2) . .
Na1 Na1 C3 145.3(2) 2 .
01 Na1 H7A 148.6(12) 2 .
01 Na1 H7A 63.8(13) . .
N1 Na1 H7A 103.7(12) . .
N2 Na1 H7A 81.1(14) . .
C8 Na1 H7A 43.4(13) . .
C4A Na1 H7A 104.7(13) . .
C7 Na1 H7A 19.1(14) . .
Na1 Na1 H7A 104.6(12) 2 .
C3 Na1 H7A 108.9(12) . .
C8 01 Na1 166.3(3) . 2
C8 01 Na1 101.9(2) . .
Na1 01 Na1 87.86(11) 2 .
C1 N1 C2 109.4(4) . .
C1 N1 C3A 96.5(6) . .
C2 N1 C3A 122.4(6) . .
C1 N1 C3 118.9(5) . .
C2 N1 C3 101.4(4) . .
C3A N1 C3 25.1(4) . .
C1 N1 Na1 114.0(3) . .
C2 N1 Na1 108.6(2) . .
C3A N1 Na1 105.7(5) . .
C3 N1 Na1 103.3(3) . .
C5A N2 C6 112.4(12) . .
C5A N2 C4A 126.0(11) . .
C6 N2 C4A 79.8(7) . .
C5A N2 C5 12.1(13) . .
C6 N2 C5 109.7(7) . .
C4A N2 C5 138.0(8) . .
C5A N2 C4 89.6(10) . .
C6 N2 C4 111.5(6) . .
C4A N2 C4 40.7(5) . .
C5 N2 C4 101.4(7) . .
C5A N2 C6A 109.1(13) . .
C6 N2 C6A 22.7(5) . .
C4A N2 C6A 99.4(7) . .
C5 N2 C6A 101.9(8) . .
C4 N2 C6A 134.1(6) . .
C5A N2 Na1 126.3(12) . .
C6 N2 Na1 107.4(4) . .
C4A N2 Na1 94.8(5) . .
C5 N2 Na1 118.9(6) . .
C4 N2 Na1 107.8(3) . .
C6A N2 Na1 94.5(6) . .
N1 C1 H1A 109.5 . .
N1 C1 H1B 109.5 . .
H1A C1 H1B 109.5 . .
N1 C1 H1C 109.5 . .
H1A C1 H1C 109.5 . .
H1B C1 H1C 109.5 . .
N1 C2 H2A 109.5 . .
N1 C2 H2B 109.5 . .
H2A C2 H2B 109.5 . .
N1 C2 H2C 109.5 . .
H2A C2 H2C 109.5 . .
H2B C2 H2C 109.5 . .
N1 C3 C4 110.7(6) . .
N1 C3 Na1 48.7(2) . .
C4 C3 Na1 81.6(4) . .
N1 C3 H3A 109.5 . .
C4 C3 H3A 109.5 . .
Na1 C3 H3A 84.5 . .
N1 C3 H3B 109.5 . .
C4 C3 H3B 109.5 . .
Na1 C3 H3B 158.1 . .
H3A C3 H3B 108.1 . .
C3 C4 N2 109.1(6) . .
C3 C4 H4A 109.9 . .
N2 C4 H4A 109.9 . .
C3 C4 H4B 109.9 . .
N2 C4 H4B 109.9 . .
H4A C4 H4B 108.3 . .
N2 C5 H5A 109.5 . .
N2 C5 H5B 109.5 . .
N2 C5 H5C 109.5 . .
N2 C6 H6A 109.5 . .
N2 C6 H6B 109.5 . .
N2 C6 H6C 109.5 . .
N1 C3A C4A 108.5(9) . .
N1 C3A H3A1 110.0 . .
C4A C3A H3A1 110.0 . .
N1 C3A H3A2 110.0 . .
C4A C3A H3A2 110.0 . .
H3A1 C3A H3A2 108.4 . .
N2 C4A C3A 106.6(9) . .
N2 C4A Na1 55.6(4) . .
C3A C4A Na1 82.3(6) . .
N2 C4A H4A1 110.4 . .
C3A C4A H4A1 110.4 . .
Na1 C4A H4A1 164.3 . .
N2 C4A H4A2 110.4 . .
C3A C4A H4A2 110.4 . .
Na1 C4A H4A2 73.7 . .
H4A1 C4A H4A2 108.6 . .
N2 C5A H5A1 109.5 . .
N2 C5A H5A2 109.5 . .
H5A1 C5A H5A2 109.5 . .
N2 C5A H5A3 109.5 . .
H5A1 C5A H5A3 109.5 . .
H5A2 C5A H5A3 109.5 . .
N2 C6A H6A1 109.5 . .
N2 C6A H6A2 109.5 . .
H6A1 C6A H6A2 109.5 . .
N2 C6A H6A3 109.5 . .
H6A1 C6A H6A3 109.5 . .
H6A2 C6A H6A3 109.5 . .
C8 C7 Na1 68.8(2) . .
C8 C7 H7A 115(3) . .
Na1 C7 H7A 55(3) . .
C8 C7 H7B 121(3) . .
Na1 C7 H7B 149(3) . .
H7A C7 H7B 124(4) . .
01 C8 C7 125.5(4) . .
01 C8 C9 115.0(3) . .
C7 C8 C9 119.4(4) . .
01 C8 Na1 50.77(19) . .
C7 C8 Na1 84.9(3) . .
C9 C8 Na1 141.9(3) . .
C14 C9 C10 118.8(3) . .
C14 C9 C8 121.2(4) . .
C10 C9 C8 119.9(3) . .
C11 C10 C9 119.6(3) . .
C11 C10 C15 119.8(4) . .
C9 C10 C15 120.6(4) . .
C12 C11 C10 121.7(4) . .
C12 C11 H11 119.1 . .
C10 C11 H11 119.1 . .
C13 C12 C11 117.8(4) . .
C13 C12 C16 121.1(3) . .
C11 C12 C16 121.1(4) . .
C12 C13 C14 122.8(3) . .
C12 C13 H13 118.6 . .
C14 C13 H13 118.6 . .
C13 C14 C9 119.2(3) . .
C13 C14 C17 119.1(3) . .
C9 C14 C17 121.7(3) . .
C10 C15 H15A 109.5 . .
C10 C15 H15B 109.5 . .
H15A C15 H15B 109.5 . .
C10 C15 H15C 109.5 . .
H15A C15 H15C 109.5 . .
H15B C15 H15C 109.5 . .
C12 C16 H16A 109.5 . .
C12 C16 H16B 109.5 . .
H16A C16 H16B 109.5 . .
C12 C16 H16C 109.5 . .
H16A C16 H16C 109.5 . .
H16B C16 H16C 109.5 . .
C14 C17 H17A 109.5 . .
C14 C17 H17B 109.5 . .
H17A C17 H17B 109.5 . .
C14 C17 H17C 109.5 . .
H17A C17 H17C 109.5 . .
H17B C17 H17C 109.5 . .

loop_
_geom_bond_atom_site_label_1
_geom_bond_atom_site_label_2
_geom_bond_distance
_geom_bond_site_symmetry_2
Na1 01 2.129(3) 2
Na1 01 2.225(3) .
Na1 N1 2.397(4) .
Na1 N2 2.433(4) .
Na1 C8 2.810(4) .
Na1 C4A 2.938(11) .
Na1 C7 3.003(5) .
Na1 Na1 3.022(3) 2
Na1 C3 3.106(6) .
Na1 H7A 2.55(5) .
01 C8 1.317(5) .
01 Na1 2.129(3) 2
N1 C1 1.452(6) .
N1 C2 1.455(6) .
N1 C3A 1.476(12) .
N1 C3 1.498(8) .
N2 C5A 1.29(2) .
N2 C6 1.376(9) .
N2 C4A 1.454(12) .
N2 C5 1.548(14) .
N2 C4 1.548(7) .
N2 C6A 1.641(15) .
C1 H1A 0.9800 .
C1 H1B 0.9800 .
C1 H1C 0.9800 .
C2 H2A 0.9800 .
C2 H2B 0.9800 .
C2 H2C 0.9800 .
C3 C4 1.536(11) .
C3 H3A 0.9900 .
C3 H3B 0.9900 .
C4 H4A 0.9900 .
C4 H4B 0.9900 .
C5 H5A 0.9800 .
C5 H5B 0.9800 .
C5 H5C 0.9800 .
C6 H6A 0.9800 .
C6 H6B 0.9800 .
C6 H6C 0.9800 .
C3A C4A 1.561(17) .
C3A H3A1 0.9900 .
C3A H3A2 0.9900 .
C4A H4A1 0.9900 .
C4A H4A2 0.9900 .
C5A H5A1 0.9800 .
C5A H5A2 0.9800 .
C5A H5A3 0.9800 .
C6A H6A1 0.9800 .
C6A H6A2 0.9800 .
C6A H6A3 0.9800 .
C7 C8 1.338(6) .
C7 H7A 1.02(6) .
C7 H7B 0.97(5) .
C8 C9 1.501(5) .
C9 C14 1.410(5) .
C9 C10 1.412(6) .
C10 C11 1.400(5) .
C10 C15 1.494(5) .
C11 C12 1.388(5) .
C11 H11 0.9500 .
C12 C13 1.382(6) .
C12 C16 1.515(6) .
C13 C14 1.389(5) .
C13 H13 0.9500 .
C14 C17 1.504(6) .
C15 H15A 0.9800 .
C15 H15B 0.9800 .
C15 H15C 0.9800 .
C16 H16A 0.9800 .
C16 H16B 0.9800 .
C16 H16C 0.9800 .
C17 H17A 0.9800 .
C17 H17B 0.9800 .
C17 H17C 0.9800 .

loop_
_geom_torsion_atom_site_label_1
_geom_torsion_atom_site_label_2
_geom_torsion_atom_site_label_3
_geom_torsion_atom_site_label_4
_geom_torsion
_geom_torsion_site_symmetry_1
_geom_torsion_site_symmetry_4
01 Na1 01 C8 164.7(2) 2 .
N1 Na1 01 C8 42.3(4) . .
N2 Na1 01 C8 -85.1(3) . .
C4A Na1 01 C8 -94.4(8) . .
C7 Na1 01 C8 -18.7(3) . .
Na1 Na1 01 C8 170.4(3) 2 .
C3 Na1 01 C8 15.7(11) . .
01 Na1 01 Na1 -5.7(2) 2 2
N1 Na1 01 Na1 -128.09(18) . 2
N2 Na1 01 Na1 104.55(18) . 2
C8 Na1 01 Na1 -170.4(3) . 2
C4A Na1 01 Na1 95.2(8) . 2
C7 Na1 01 Na1 170.9(2) . 2
C3 Na1 01 Na1 -154.7(9) . 2
01 Na1 N1 C1 -156.3(3) 2 .
01 Na1 N1 C1 -38.6(4) . .
N2 Na1 N1 C1 103.1(3) . .
C8 Na1 N1 C1 -17.8(4) . .
C4A Na1 N1 C1 124.4(4) . .
C7 Na1 N1 C1 6.3(3) . .
Na1 Na1 N1 C1 -119.3(3) 2 .
C3 Na1 N1 C1 130.5(5) . .
01 Na1 N1 C2 -34.0(3) 2 .
01 Na1 N1 C2 83.7(4) . .
N2 Na1 N1 C2 -134.6(3) . .
C8 Na1 N1 C2 104.5(3) . .
C4A Na1 N1 C2 -113.3(4) . .
C7 Na1 N1 C2 128.6(3) . .
Na1 Na1 N1 C2 3.0(4) 2 .
C3 Na1 N1 C2 -107.2(5) . .
01 Na1 N1 C3A 99.0(6) 2 .
01 Na1 N1 C3A -143.3(6) . .
N2 Na1 N1 C3A -1.5(6) . .
C8 Na1 N1 C3A -122.5(6) . .
C4A Na1 N1 C3A 19.8(7) . .
C7 Na1 N1 C3A -98.4(6) . .
Na1 Na1 N1 C3A 136.1(6) 2 .
C3 Na1 N1 C3A 25.9(4) . .
01 Na1 N1 C3 73.1(4) 2 .
01 Na1 N1 C3 -169.1(4) . .
N2 Na1 N1 C3 -27.4(4) . .
C8 Na1 N1 C3 -148.4(4) . .
C4A Na1 N1 C3 -6.1(5) . .
C7 Na1 N1 C3 -124.2(4) . .
Na1 Na1 N1 C3 110.2(4) 2 .
01 Na1 N2 C5A 148.9(13) 2 .
01 Na1 N2 C5A 44.0(13) . .
N1 Na1 N2 C5A -106.0(13) . .
C8 Na1 N2 C5A 10.8(13) . .
C4A Na1 N2 C5A -142.5(14) . .
C7 Na1 N2 C5A -2.4(13) . .
Na1 Na1 N2 C5A 102.2(13) 2 .
C3 Na1 N2 C5A -121.8(14) . .
01 Na1 N2 C6 12.3(5) 2 .
01 Na1 N2 C6 -92.7(5) . .
N1 Na1 N2 C6 117.3(5) . .
C8 Na1 N2 C6 -125.9(5) . .
C4A Na1 N2 C6 80.8(7) . .
C7 Na1 N2 C6 -139.1(5) . .
Na1 Na1 N2 C6 -34.5(5) 2 .
C3 Na1 N2 C6 101.5(6) . .
01 Na1 N2 C4A -68.6(5) 2 .
01 Na1 N2 C4A -173.5(5) . .
N1 Na1 N2 C4A 36.5(5) . .
C8 Na1 N2 C4A 153.3(5) . .
C7 Na1 N2 C4A 140.1(5) . .
Na1 Na1 N2 C4A -115.3(5) 2 .
C3 Na1 N2 C4A 20.7(6) . .
01 Na1 N2 C5 137.5(7) 2 .
01 Na1 N2 C5 32.5(7) . .
N1 Na1 N2 C5 -117.4(7) . .
C8 Na1 N2 C5 -0.6(7) . .
C4A Na1 N2 C5 -153.9(9) . .
C7 Na1 N2 C5 -13.8(7) . .
Na1 Na1 N2 C5 90.8(7) 2 .
C3 Na1 N2 C5 -133.3(7) . .
01 Na1 N2 C4 -108.0(4) 2 .
01 Na1 N2 C4 147.0(4) . .
N1 Na1 N2 C4 -3.0(4) . .
C8 Na1 N2 C4 113.8(4) . .
C4A Na1 N2 C4 -39.5(5) . .
C7 Na1 N2 C4 100.6(4) . .
Na1 Na1 N2 C4 -154.8(4) 2 .
C3 Na1 N2 C4 -18.8(4) . .
01 Na1 N2 C6A 31.3(6) 2 .
01 Na1 N2 C6A -73.7(6) . .
N1 Na1 N2 C6A 136.4(6) . .
C8 Na1 N2 C6A -106.8(6) . .
C4A Na1 N2 C6A 99.8(7) . .
C7 Na1 N2 C6A -120.1(6) . .
Na1 Na1 N2 C6A -15.5(6) 2 .
C3 Na1 N2 C6A 120.5(6) . .
C1 N1 C3 C4 -70.2(7) . .
C2 N1 C3 C4 169.8(6) . .
C3A N1 C3 C4 -41.2(13) . .
Na1 N1 C3 C4 57.3(7) . .
C1 N1 C3 Na1 -127.5(4) . .
C2 N1 C3 Na1 112.5(3) . .
C3A N1 C3 Na1 -98.5(13) . .
01 Na1 C3 N1 -112.9(4) 2 .
01 Na1 C3 N1 35.8(12) . .
N2 Na1 C3 N1 145.5(5) . .
C8 Na1 C3 N1 47.3(5) . .
C4A Na1 C3 N1 168.7(10) . .
C7 Na1 C3 N1 66.0(4) . .
Na1 Na1 C3 N1 -112.4(4) 2 .
01 Na1 C3 C4 119.8(5) 2 .
01 Na1 C3 C4 -91.5(10) . .
N1 Na1 C3 C4 -127.3(7) . .
N2 Na1 C3 C4 18.2(4) . .
C8 Na1 C3 C4 -80.0(5) . .
C4A Na1 C3 C4 41.5(6) . .
C7 Na1 C3 C4 -61.3(5) . .
Na1 Na1 C3 C4 120.4(5) 2 .
N1 C3 C4 N2 -64.0(8) . .
Na1 C3 C4 N2 -24.3(5) . .
C5A N2 C4 C3 161.3(13) . .
C6 N2 C4 C3 -84.6(7) . .
C4A N2 C4 C3 -43.2(9) . .
C5 N2 C4 C3 158.7(8) . .
C6A N2 C4 C3 -82.0(11) . .
Na1 N2 C4 C3 33.1(6) . .
C1 N1 C3A C4A -150.0(9) . .
C2 N1 C3A C4A 92.1(9) . .
C3 N1 C3A C4A 55.2(12) . .
Na1 N1 C3A C4A -32.8(10) . .
C5A N2 C4A C3A 74.6(17) . .
C6 N2 C4A C3A -175.0(9) . .
C5 N2 C4A C3A 76.8(13) . .
C4 N2 C4A C3A 43.7(8) . .
C6A N2 C4A C3A -163.4(9) . .
Na1 N2 C4A C3A -68.1(8) . .
C5A N2 C4A Na1 142.7(15) . .
C6 N2 C4A Na1 -106.9(4) . .
C5 N2 C4A Na1 144.9(10) . .
C4 N2 C4A Na1 111.8(7) . .
C6A N2 C4A Na1 -95.3(7) . .
N1 C3A C4A N2 76.0(11) . .
N1 C3A C4A Na1 25.4(8) . .
01 Na1 C4A N2 115.3(5) 2 .
01 Na1 C4A N2 14.4(12) . .
N1 Na1 C4A N2 -134.3(6) . .
C8 Na1 C4A N2 -44.8(8) . .
C7 Na1 C4A N2 -47.9(6) . .
Na1 Na1 C4A N2 89.7(5) 2 .
C3 Na1 C4A N2 -140.8(11) . .
01 Na1 C4A C3A -128.5(7) 2 .
01 Na1 C4A C3A 130.6(7) . .
N1 Na1 C4A C3A -18.1(6) . .
N2 Na1 C4A C3A 116.2(10) . .
C8 Na1 C4A C3A 71.4(9) . .
C7 Na1 C4A C3A 68.3(8) . .
Na1 Na1 C4A C3A -154.1(6) 2 .
C3 Na1 C4A C3A -24.6(5) . .
01 Na1 C7 C8 25.0(5) 2 .
01 Na1 C7 C8 19.4(3) . .
N1 Na1 C7 C8 -126.9(3) . .
N2 Na1 C7 C8 154.6(3) . .
C4A Na1 C7 C8 176.3(4) . .
Na1 Na1 C7 C8 25.8(3) 2 .
C3 Na1 C7 C8 -153.3(3) . .
Na1 01 C8 C7 178.5(11) 2 .
Na1 01 C8 C7 43.5(5) . .
Na1 01 C8 C9 -2.8(15) 2 .
Na1 01 C8 C9 -137.8(3) . .
Na1 01 C8 Na1 135.0(14) 2 .
Na1 C7 C8 01 -32.4(4) . .
Na1 C7 C8 C9 149.0(4) . .
01 Na1 C8 01 -17.4(2) 2 .
N1 Na1 C8 01 -151.7(3) . .
N2 Na1 C8 01 115.3(3) . .
C4A Na1 C8 01 139.9(5) . .
C7 Na1 C8 01 145.8(5) . .
Na1 Na1 C8 01 -7.1(2) 2 .
C3 Na1 C8 01 -175.1(3) . .
01 Na1 C8 C7 -163.2(3) 2 .
01 Na1 C8 C7 -145.8(5) . .
N1 Na1 C8 C7 62.5(3) . .
N2 Na1 C8 C7 -30.4(4) . .
C4A Na1 C8 C7 -5.9(6) . .
Na1 Na1 C8 C7 -152.9(3) 2 .
C3 Na1 C8 C7 39.2(4) . .
01 Na1 C8 C9 63.5(5) 2 .
01 Na1 C8 C9 80.9(5) . .
N1 Na1 C8 C9 -70.8(5) . .
N2 Na1 C8 C9 -163.7(4) . .
C4A Na1 C8 C9 -139.1(6) . .
C7 Na1 C8 C9 -133.3(6) . .
Na1 Na1 C8 C9 73.8(4) 2 .
C3 Na1 C8 C9 -94.1(5) . .
01 C8 C9 C14 -95.7(4) . .
C7 C8 C9 C14 83.1(5) . .
Na1 C8 C9 C14 -153.2(3) . .
01 C8 C9 C10 81.9(5) . .
C7 C8 C9 C10 -99.3(5) . .
Na1 C8 C9 C10 24.3(6) . .
C14 C9 C10 C11 -1.9(5) . .
C8 C9 C10 C11 -179.5(3) . .
C14 C9 C10 C15 178.0(3) . .
C8 C9 C10 C15 0.4(6) . .
C9 C10 C11 C12 -0.2(5) . .
C15 C10 C11 C12 179.9(4) . .
C10 C11 C12 C13 2.5(6) . .
C10 C11 C12 C16 -176.1(3) . .
C11 C12 C13 C14 -2.7(6) . .
C16 C12 C13 C14 175.9(3) . .
C12 C13 C14 C9 0.6(6) . .
C12 C13 C14 C17 -179.3(4) . .
C10 C9 C14 C13 1.7(5) . .
C8 C9 C14 C13 179.3(3) . .
C10 C9 C14 C17 -178.4(4) . .
C8 C9 C14 C17 -0.8(6) . .
